data_4323166
loop_
_publ_author_name
'Raffaella Crescenzi'
'Euro Solari'
'Carlo Floriani'
'Angiola Chiesi-Villa'
'Corrado Rizzoli'

_publ_contact_author
;
     Dr. Corrado Rizzoli
     Universit\'a di Parma
     Dipartimento di Chimica Generale ed Inorganica,
     Chimica Analitica, Chimica Fisica
     Viale delle Scienze 78
     I-43100 Parma
     Italy
;
_publ_contact_author_email rizzoli@at@ipruniv.cce.unipr.it
_publ_contact_author_fax '[039]521 905 556'
_publ_contact_author_phone '[039]521 905 449'
_publ_section_title
;
 The Intra- and Intermolecular Oxidative Coupling of Ni(II)-meso-Octaethyl
 Mono(pyridine)-Tris(pyrrole) Complex Leading to CC Bonds: Pathways to
 Oligomeric Porphyrinogens
;
_journal_name_full 'Inorganic Chemistry'
_journal_page_first 6044
_journal_page_last 6051
_journal_paper_doi 10.1021/ic9806378
_journal_volume 37
_journal_year 1998
_chemical_formula_sum 'C53 H81 Co Li N4 O4'
_chemical_formula_weight 904.12
_space_group_IT_number 19
_symmetry_cell_setting orthorhombic
_symmetry_space_group_name_Hall 'P 2ac 2ab'
_symmetry_space_group_name_H-M 'P 21 21 21'
_atom_sites_solution_hydrogens difmap
_atom_sites_solution_primary direct
_atom_sites_solution_secondary difmap
_cell_angle_alpha 90.00(0)
_cell_angle_beta 90.00(0)
_cell_angle_gamma 90.00(0)
_cell_formula_units_Z 4.00
_cell_length_a 16.320(5)
_cell_length_b 20.671(6)
_cell_length_c 15.276(4)
_cell_measurement_reflns_used 295
_cell_measurement_temperature 25
_cell_measurement_theta_max 18.0
_cell_measurement_theta_min 15.6
_cell_volume 5153(3)
_computing_cell_refinement 'TEXSAN Software'
_computing_data_collection 'TEXSAN Software'
_computing_data_reduction 'TEXSAN Software'
_computing_structure_refinement 'SHELXS-93 (Sheldrick, 1993)'
_computing_structure_solution 'SHELXS-76 (Sheldrick, 1976)'
_diffrn_ambient_temperature 295
_diffrn_measurement_device 'Rigaku AFC6S'
_diffrn_measurement_method omega/2theta
_diffrn_radiation_monochromator graphite
_diffrn_radiation_source fine-focussealedtube
_diffrn_radiation_type MoKa
_diffrn_radiation_wavelength 0.71069
_diffrn_reflns_av_R_equivalents 0.0879
_diffrn_reflns_av_sigmaI/netI 0.1951
_diffrn_reflns_limit_h_max 17
_diffrn_reflns_limit_h_min 0
_diffrn_reflns_limit_k_max 24
_diffrn_reflns_limit_k_min 0
_diffrn_reflns_limit_l_max 18
_diffrn_reflns_limit_l_min -18
_diffrn_reflns_number 9187
_diffrn_reflns_theta_max 25.00
_diffrn_reflns_theta_min 1.59
_diffrn_standards_decay_% 1.0
_diffrn_standards_interval_count 150
_diffrn_standards_number 3
_exptl_absorpt_coefficient_mu 0.3747
_exptl_absorpt_correction_T_max 1.000
_exptl_absorpt_correction_T_min 0.679
_exptl_absorpt_correction_type 'North et al. 1968'
_exptl_crystal_colour tellow
_exptl_crystal_density_diffrn 1.1653
_exptl_crystal_density_meas ?
_exptl_crystal_density_method not_measured
_exptl_crystal_description irregular_prism
_exptl_crystal_F_000 1956.0
_exptl_crystal_size_max 0.65
_exptl_crystal_size_mid 0.56
_exptl_crystal_size_min 0.22
_refine_diff_density_max 0.278
_refine_diff_density_min -0.384
_refine_diff_density_rms 0.061
_refine_ls_extinction_method none
_refine_ls_goodness_of_fit_all 0.925
_refine_ls_goodness_of_fit_obs 1.176
_refine_ls_hydrogen_treatment not_refined
_refine_ls_matrix_type full
_refine_ls_number_parameters 558
_refine_ls_number_reflns 6628
_refine_ls_number_restraints 166
_refine_ls_restrained_S_all 1.363
_refine_ls_restrained_S_obs 1.178
_refine_ls_R_factor_all 0.2428
_refine_ls_R_factor_obs 0.0634
_refine_ls_shift/esd_max 0.015
_refine_ls_shift/esd_mean 0.001
_refine_ls_structure_factor_coef Fsqd
_refine_ls_weighting_details 'w=1/[s^2^(Fo^2^)+( 0.1077P)^2^+0.0000P] where P=(Fo^2^+2Fc^2^)/3'
_refine_ls_weighting_scheme calc
_refine_ls_wR_factor_all 0.3154
_refine_ls_wR_factor_obs 0.1561
_reflns_number_observed 3061
_reflns_number_total 8607
_reflns_observed_criterion >2sigma(I)
_cod_data_source_file ic9806378_2.cif
_cod_data_source_block COMPLEX5
_cod_depositor_comments
;
The following automatic conversions were performed:

'_exptl_crystal_density_meas' value 'not_measured' was changed to '?'
- the value is perceived as not measured.

Automatic conversion script
Id: cif_fix_values 3008 2015-01-20 13:52:24Z robertas 

The following automatic conversions were performed:

'_refine_ls_weighting_scheme' value 'calc w=1/[s^2^(Fo^2^)+(
0.1077P)^2^+0.0000P] where P=(Fo^2^+2Fc^2^)/3' was changed to 'calc'.
New tag '_refine_ls_weighting_details' was created. The value of the
new tag was set to 'w=1/[s^2^(Fo^2^)+( 0.1077P)^2^+0.0000P] where
P=(Fo^2^+2Fc^2^)/3'.

Automatic conversion script
Id: cif_fix_values 3143 2015-03-26 13:38:13Z robertas 
;
_cod_original_cell_volume 5153.(3)
_cod_original_formula_sum C53H81CoLiN4O4
_cod_database_code 4323166

loop_
_symmetry_equiv_pos_as_xyz
'x, y, z'
'-x+1/2, -y, z+1/2'
'-x, y+1/2, -z+1/2'
'x+1/2, -y+1/2, -z'

loop_
_atom_site_aniso_label
_atom_site_aniso_U_11
_atom_site_aniso_U_22
_atom_site_aniso_U_33
_atom_site_aniso_U_23
_atom_site_aniso_U_13
_atom_site_aniso_U_12
CO1 0.0509(6) 0.0518(5) 0.0454(5) -0.0016(7) -0.0002(7) 0.0033(6)
N1 0.0393(42) 0.0485(45) 0.0566(43) 0.0012(35) 0.0157(35) -0.0022(33)
N2 0.0472(40) 0.0503(37) 0.0627(45) -0.0116(47) -0.0142(50) -0.0066(31)
N3 0.0444(47) 0.0774(51) 0.0568(47) -0.0213(40) 0.0084(37) -0.0064(42)
N4 0.0453(41) 0.0466(37) 0.0615(47) -0.0038(42) -0.0027(42) -0.0017(30)
C1 0.0617(67) 0.0490(55) 0.0695(59) -0.0109(48) 0.0039(49) 0.0103(47)
C2 0.0640(71) 0.0746(75) 0.1038(82) -0.0344(63) 0.0198(61) 0.0026(58)
C3 0.0784(74) 0.0732(68) 0.0662(64) -0.0050(58) 0.0305(54) -0.0074(62)
C4 0.0523(63) 0.0659(63) 0.0548(56) -0.0122(49) 0.0052(51) -0.0032(51)
C5 0.0550(70) 0.0497(60) 0.0684(62) 0.0028(48) 0.0059(50) 0.0103(49)
C6 0.0685(75) 0.0442(56) 0.0887(71) 0.0052(48) -0.0097(72) -0.0018(63)
C7 0.046(6) 0.051(6) 0.128(12) 0.002(6) 0.002(7) -0.014(4)
C8 0.0834(97) 0.0887(87) 0.1032(97) -0.0413(74) -0.0339(74) 0.0067(70)
C9 0.0481(74) 0.0690(70) 0.0851(81) 0.0049(60) -0.0249(58) -0.0162(52)
C10 0.0826(87) 0.1003(94) 0.0604(69) -0.0108(62) -0.0193(60) 0.0109(73)
C11 0.0851(76) 0.0814(70) 0.0604(58) -0.0257(52) -0.0128(66) 0.0062(69)
C12 0.129(11) 0.126(10) 0.059(7) -0.035(7) -0.012(8) -0.006(9)
C13 0.0997(95) 0.0955(83) 0.0759(76) -0.0307(64) 0.0170(68) 0.0143(69)
C14 0.0710(76) 0.0636(63) 0.0487(58) -0.0330(50) 0.0297(54) -0.0072(54)
C15 0.0692(63) 0.0423(46) 0.0572(66) -0.0085(43) 0.0142(48) 0.0046(43)
C16 0.0459(46) 0.0516(48) 0.0510(51) 0.0177(47) 0.0124(47) 0.0065(37)
C17 0.0676(67) 0.0683(64) 0.0616(67) 0.0059(47) 0.0261(46) 0.0081(53)
C18 0.0680(63) 0.0677(61) 0.0706(81) 0.0026(61) -0.0011(60) -0.0134(47)
C19 0.0542(58) 0.0532(47) 0.0889(75) -0.0003(59) 0.0172(61) -0.0082(43)
C20 0.0578(64) 0.0449(48) 0.0652(67) -0.0003(46) 0.0006(43) -0.0011(46)
C21 0.0631(72) 0.0448(54) 0.0904(71) -0.0108(53) 0.0153(57) 0.0030(49)
C22 0.0718(76) 0.0788(70) 0.0962(78) 0.0092(61) 0.0303(60) -0.0142(60)
C23 0.118(11) 0.151(12) 0.117(11) 0.016(9) 0.055(9) -0.020(10)
C24 0.0718(76) 0.0850(82) 0.0715(72) 0.0104(58) 0.0030(56) 0.0091(62)
C25 0.148(13) 0.142(12) 0.090(9) 0.034(9) 0.002(9) 0.011(10)
C28 0.104(12) 0.249(21) 0.083(9) -0.047(12) -0.053(8) 0.004(12)
C29 0.160(15) 0.158(15) 0.158(14) -0.092(13) -0.039(11) 0.007(12)
C30 0.0792(79) 0.0586(62) 0.0830(70) -0.0053(49) 0.0253(62) 0.0107(58)
C31 0.038(6) 0.112(8) 0.148(12) 0.035(8) 0.006(7) 0.012(6)
C32 0.0650(70) 0.0484(61) 0.0794(68) 0.0134(51) 0.0175(53) -0.0062(50)
C33 0.0923(87) 0.0888(84) 0.0950(82) -0.0045(65) 0.0201(64) 0.0066(67)
C34 0.0697(76) 0.0787(69) 0.0808(73) 0.0231(53) 0.0167(51) 0.0224(54)
C35 0.131(12) 0.150(13) 0.101(9) 0.038(9) 0.026(9) 0.040(10)
C36 0.093(9) 0.064(8) 0.156(12) -0.035(8) 0.055(9) 0.006(7)
C37 0.167(15) 0.107(11) 0.172(14) -0.081(11) 0.054(12) -0.038(10)
Li1 0.101(13) 0.111(12) 0.068(11) -0.013(12) 0.028(12) 0.012(10)
O2 0.1148(56) 0.0925(52) 0.1228(63) 0.0193(57) 0.0191(58) 0.0044(42)
O3 0.1244(77) 0.1340(80) 0.0821(55) -0.0191(54) 0.0102(52) 0.0133(64)
O4 0.1590(83) 0.0980(61) 0.0935(60) 0.0067(49) 0.0118(56) -0.0190(56)
C46 0.173(15) 0.116(11) 0.238(17) 0.007(15) 0.004(16) 0.014(11)
C47 0.158(15) 0.219(16) 0.169(13) 0.026(17) -0.010(16) 0.081(13)
C48 0.147(13) 0.176(14) 0.240(19) -0.014(15) 0.079(14) -0.007(12)
C50 0.229(17) 0.210(16) 0.122(11) -0.098(11) -0.032(12) 0.097(14)
C51 0.172(16) 0.212(17) 0.145(13) -0.070(13) 0.034(12) 0.018(14)
C52 0.217(18) 0.195(16) 0.149(14) -0.083(12) -0.020(13) 0.082(14)
C53 0.262(18) 0.164(14) 0.083(10) -0.015(10) -0.005(11) -0.089(13)
C54 0.238(17) 0.122(11) 0.100(11) -0.007(9) 0.043(11) -0.067(12)
C55 0.212(17) 0.170(15) 0.093(10) 0.007(11) -0.006(11) -0.036(13)

loop_
_atom_site_label
_atom_site_fract_x
_atom_site_fract_y
_atom_site_fract_z
_atom_site_U_iso_or_equiv
_atom_site_thermal_displace_type
_atom_site_type_symbol
_atom_site_calc_flag
_atom_site_calc_attached_atom
_atom_site_aniso_ratio
CO1 0.07928(6) -0.36597(5) 0.00558(8) 0.0494(3) aniso Co . . 1.22
N1 0.0369(4) -0.3190(3) 0.1007(4) 0.0482(26) aniso N . . 2.22
N2 -0.0229(4) -0.4094(3) -0.0065(6) 0.0534(22) aniso N . . 2.37
N3 0.1182(4) -0.4143(4) -0.0894(4) 0.0595(29) aniso N . . 2.37
N4 0.1848(4) -0.3175(3) 0.0109(5) 0.0511(24) aniso N . . 1.46
C1 0.0572(5) -0.2560(4) 0.1179(6) 0.0601(36) aniso C . . 1.91
C2 0.0104(6) -0.2340(5) 0.1889(7) 0.0808(44) aniso C . . 3.06
C3 -0.0367(6) -0.2873(5) 0.2168(6) 0.0726(38) aniso C . . 2.57
C4 -0.0214(6) -0.3370(5) 0.1603(6) 0.0577(36) aniso C . . 1.65
C5 -0.0589(5) -0.4040(4) 0.1536(6) 0.0577(39) aniso C . . 1.74
C6 -0.0802(7) -0.4178(5) 0.0587(7) 0.0671(36) aniso C . . 2.14
C7 -0.1516(6) -0.4386(4) 0.0208(9) 0.0751(49) aniso C . . 3.74
C8 -0.1392(8) -0.4458(6) -0.0694(8) 0.0917(57) aniso C . . 3.42
C9 -0.0590(6) -0.4258(5) -0.0833(7) 0.0674(44) aniso C . . 3.27
C10 -0.0147(7) -0.4206(6) -0.1701(7) 0.0811(51) aniso C . . 2.31
C11 0.0736(7) -0.4389(5) -0.1594(6) 0.0756(40) aniso C . . 2.55
C12 0.1286(9) -0.4750(6) -0.2116(7) 0.1048(55) aniso C . . 3.42
C13 0.2056(8) -0.4741(5) -0.1715(7) 0.0904(50) aniso C . . 2.66
C14 0.1957(6) -0.4369(5) -0.0957(6) 0.0611(37) aniso C . . 7.22
C15 0.2565(5) -0.4212(4) -0.0220(5) 0.0562(33) aniso C . . 2.25
C16 0.2582(5) -0.3478(3) -0.0122(6) 0.0495(28) aniso C . . 2.37
C17 0.3271(6) -0.3110(5) -0.0287(5) 0.0658(38) aniso C . . 2.47
C18 0.3288(6) -0.2450(4) -0.0171(7) 0.0688(41) aniso C . . 1.51
C19 0.2582(5) -0.2160(4) 0.0136(7) 0.0654(33) aniso C . . 2.29
C20 0.1862(5) -0.2516(4) 0.0280(5) 0.0560(34) aniso C . . 1.46
C21 0.1077(6) -0.2171(4) 0.0545(7) 0.0661(40) aniso C . . 2.45
C22 -0.1363(6) -0.4068(5) 0.2130(7) 0.0823(43) aniso C . . 2.70
C23 -0.1745(8) -0.4725(7) 0.2276(9) 0.1285(62) aniso C . . 3.13
C24 0.0022(7) -0.4570(5) 0.1838(7) 0.0761(46) aniso C . . 1.45
C25 0.0326(9) -0.4520(7) 0.2795(9) 0.1265(67) aniso C . . 2.25
C26A -0.0048(15) -0.3488(10) -0.2045(16) 0.1453(82) iso C . . 7.84
C27A -0.0856(14) -0.3148(11) -0.2086(15) 0.1588(91) iso C . . 4.33
C26B -0.0364(28) -0.3459(14) -0.1906(23) 0.0736(37) iso C . . 2.35
C27B 0.0087(19) -0.3219(15) -0.2732(19) 0.0993(54) iso C . . 4.75
C28 -0.0552(8) -0.4629(11) -0.2422(8) 0.0643(36) aniso C . . 2.48
C29 -0.0596(11) -0.5330(10) -0.2244(11) 0.0921(49) aniso C . . 1.62
C30 0.3435(7) -0.4503(4) -0.0451(7) 0.0764(42) aniso C . . 2.32
C31 0.4062(6) -0.4485(5) 0.0302(8) 0.1276(63) aniso C . . 2.54
C32 0.2234(6) -0.4485(4) 0.0655(6) 0.1044(56) aniso C . . 5.25
C33 0.2116(7) -0.5222(5) 0.0629(7) 0.1486(81) aniso C . . 5.17
C34 0.0571(6) -0.2084(5) -0.0314(6) 0.0936(66) aniso C . . 2.52
C35 0.0906(9) -0.1675(7) -0.1005(8) 0.1100(30) aniso C . . 1.76
C36 0.1258(8) -0.1514(5) 0.0937(10) 0.1135(41) aniso C . . 2.02
C37 0.1770(10) -0.1477(7) 0.1746(11) 0.1168(39) aniso C . . 2.00
Li1 -0.2911(11) -0.2811(9) -0.4905(13) 0.1755(79) aniso Li . . 2.13
O1A -0.4050(17) -0.3150(15) -0.4940(20) 0.1821(79) iso O . . 2.94
O1B -0.3893(9) -0.3271(8) -0.4834(11) 0.1879(87) iso O . . 2.82
O2 -0.2042(5) -0.3477(3) -0.4876(6) 0.1868(90) aniso O . . 6.65
O3 -0.2703(6) -0.2221(5) -0.3981(5) 0.1761(91) aniso O . . 3.08
O4 -0.2822(6) -0.2414(4) -0.6051(6) 0.1869(93) aniso O . . 4.26
C41A -0.4536(18) -0.3202(15) -0.4124(19) 0.1695(86) iso C . . 4.17
C42A -0.5279(21) -0.3627(21) -0.4328(24) 0.1534(79) iso C . . 3.49
C43A -0.4929(16) -0.4053(13) -0.5069(22) 0.1580(79) iso C . . 2.53
C44A -0.4353(19) -0.3614(17) -0.5609(18) 0.157(11) iso C . . 0.00
C41B -0.4146(17) -0.3844(10) -0.4331(16) 0.1247(85) iso C . . 0.00
C42B -0.5076(18) -0.3873(20) -0.4469(28) 0.179(14) iso C . . 0.00
C43B -0.5239(24) -0.3453(20) -0.5287(23) 0.196(13) iso C . . 0.00
C44B -0.4652(15) -0.2900(15) -0.5024(29) 0.189(13) iso C . . 0.00
C45A -0.2221(22) -0.4165(18) -0.5133(27) 0.159(10) iso C . . 0.00
C45B -0.2087(19) -0.4106(16) -0.4438(20) 0.1202(81) iso C . . 0.00
C46 -0.1441(12) -0.4513(7) -0.4860(17) 0.173(15) aniso C . . 0.00
C47 -0.0753(11) -0.4041(11) -0.5051(14) 0.158(15) aniso C . . 0.00
C48 -0.1200(11) -0.3373(9) -0.5204(15) 0.147(13) aniso C . . 0.00
C49A -0.2073(21) -0.2415(16) -0.3347(21) 0.1278(89) iso C . . 0.00
C49B -0.1954(21) -0.2016(17) -0.3625(22) 0.1303(99) iso C . . 0.00
C50 -0.2133(15) -0.1736(10) -0.2731(11) 0.229(17) aniso C . . 0.00
C51 -0.2936(12) -0.1565(10) -0.2737(12) 0.172(16) aniso C . . 0.00
C52 -0.3270(12) -0.1767(9) -0.3689(12) 0.217(18) aniso C . . 0.00
C53 -0.2984(13) -0.2695(8) -0.6915(10) 0.262(18) aniso C . . 0.00
C54 -0.2155(12) -0.1751(8) -0.7132(10) 0.238(17) aniso C . . 0.00
C55 -0.2668(12) -0.2262(9) -0.7584(9) 0.212(17) aniso C . . 0.00
C56A -0.2750(15) -0.1747(12) -0.6214(15) 0.1047(68) iso C . . 0.00
C56B -0.2178(28) -0.1851(21) -0.6216(29) 0.137(12) iso C . . 0.00
H2 0.00800(0) -0.19240(0) 0.21080(0) 0.1000(0) iso H . C2 1.00
H3 -0.07040(0) -0.28810(0) 0.26420(0) 0.1000(0) iso H . C3 1.00
H7 -0.20070(0) -0.44570(0) 0.05230(0) 0.1000(0) iso H . C7 1.00
H8 -0.17490(0) -0.45880(0) -0.11430(0) 0.1000(0) iso H . C8 1.00
H12 0.11920(0) -0.49560(0) -0.26510(0) 0.1000(0) iso H . C12 1.00
H13 0.25550(0) -0.49450(0) -0.18780(0) 0.1000(0) iso H . C13 1.00
H17 0.37450(0) -0.33290(0) -0.04750(0) 0.1000(0) iso H . C17 1.00
H18 0.37580(0) -0.22090(0) -0.03340(0) 0.1000(0) iso H . C18 1.00
H19 0.25860(0) -0.17390(0) 0.02600(0) 0.1000(0) iso H . C19 1.00
H221 -0.17770(0) -0.37770(0) 0.18800(0) 0.1000(0) iso H . C22 1.00
H222 -0.12160(0) -0.38830(0) 0.26970(0) 0.1000(0) iso H . C22 1.00
H231 -0.22090(0) -0.46560(0) 0.26530(0) 0.1000(0) iso H . C23 1.00
H232 -0.19140(0) -0.48780(0) 0.17240(0) 0.1000(0) iso H . C23 1.00
H233 -0.13500(0) -0.49850(0) 0.25420(0) 0.1000(0) iso H . C23 1.00
H241 0.04980(0) -0.45290(0) 0.14560(0) 0.1000(0) iso H . C24 1.00
H242 -0.02270(0) -0.49750(0) 0.17400(0) 0.1000(0) iso H . C24 1.00
H251 0.06980(0) -0.48640(0) 0.28730(0) 0.1000(0) iso H . C25 1.00
H252 0.05680(0) -0.41120(0) 0.28740(0) 0.1000(0) iso H . C25 1.00
H253 -0.01490(0) -0.45720(0) 0.31550(0) 0.1000(0) iso H . C25 1.00
H281 -0.11070(0) -0.44600(0) -0.24980(0) 0.1000(0) iso H . C28 1.00
H282 -0.02670(0) -0.45360(0) -0.29780(0) 0.1000(0) iso H . C28 1.00
H291 -0.08490(0) -0.55390(0) -0.27590(0) 0.1000(0) iso H . C29 1.00
H292 -0.00300(0) -0.54970(0) -0.22270(0) 0.1000(0) iso H . C29 1.00
H293 -0.08730(0) -0.54200(0) -0.17460(0) 0.1000(0) iso H . C29 1.00
H301 0.33560(0) -0.49360(0) -0.06570(0) 0.1000(0) iso H . C30 1.00
H302 0.36490(0) -0.42490(0) -0.09490(0) 0.1000(0) iso H . C30 1.00
H311 0.45660(0) -0.46710(0) 0.00790(0) 0.1000(0) iso H . C31 1.00
H312 0.41530(0) -0.40510(0) 0.04710(0) 0.1000(0) iso H . C31 1.00
H313 0.38580(0) -0.47380(0) 0.07660(0) 0.1000(0) iso H . C31 1.00
H321 0.17240(0) -0.43050(0) 0.08030(0) 0.1000(0) iso H . C32 1.00
H322 0.26270(0) -0.44030(0) 0.11190(0) 0.1000(0) iso H . C32 1.00
H331 0.19140(0) -0.53720(0) 0.12120(0) 0.1000(0) iso H . C33 1.00
H332 0.17300(0) -0.53470(0) 0.02050(0) 0.1000(0) iso H . C33 1.00
H333 0.26310(0) -0.54450(0) 0.05360(0) 0.1000(0) iso H . C33 1.00
H341 0.00440(0) -0.18830(0) -0.01280(0) 0.1000(0) iso H . C34 1.00
H342 0.04350(0) -0.25040(0) -0.05340(0) 0.1000(0) iso H . C34 1.00
H351 0.05420(0) -0.16490(0) -0.14940(0) 0.1000(0) iso H . C35 1.00
H352 0.10420(0) -0.12530(0) -0.08020(0) 0.1000(0) iso H . C35 1.00
H353 0.14210(0) -0.18780(0) -0.12200(0) 0.1000(0) iso H . C35 1.00
H361 0.07390(0) -0.13080(0) 0.10850(0) 0.1000(0) iso H . C36 1.00
H362 0.15250(0) -0.12470(0) 0.05130(0) 0.1000(0) iso H . C36 1.00
H371 0.18290(0) -0.10280(0) 0.19450(0) 0.1000(0) iso H . C37 1.00
H372 0.15160(0) -0.17130(0) 0.22310(0) 0.1000(0) iso H . C37 1.00
H373 0.23070(0) -0.16500(0) 0.16560(0) 0.1000(0) iso H . C37 1.00

loop_
_atom_type_symbol
_atom_type_description
_atom_type_scat_dispersion_real
_atom_type_scat_dispersion_imag
_atom_type_scat_source
Co Co 0.3494 0.9721 'International Tables Vol C Tables 4.2.6.8 and 6.1.1.4'
Li Li -0.0003 0.0001 'International Tables Vol C Tables 4.2.6.8 and 6.1.1.4'
O O 0.0106 0.0060 'International Tables Vol C Tables 4.2.6.8 and 6.1.1.4'
N N 0.0061 0.0033 'International Tables Vol C Tables 4.2.6.8 and 6.1.1.4'
C C 0.0033 0.0016 'International Tables Vol C Tables 4.2.6.8 and 6.1.1.4'
H H 0.0000 0.0000 'International Tables Vol C Tables 4.2.6.8 and 6.1.1.4'

loop_
_geom_angle_atom_site_label_1
_geom_angle_atom_site_label_2
_geom_angle_atom_site_label_3
_geom_angle
_geom_angle_publ_flag
N3 CO1 N4 90.4(3) yes
N2 CO1 N4 176.3(3) yes
N2 CO1 N3 88.3(3) yes
N1 CO1 N4 91.5(3) yes
N1 CO1 N3 178.1(3) yes
N1 CO1 N2 89.8(3) yes
CO1 N1 C4 129.0(6) yes
CO1 N1 C1 123.4(5) yes
C1 N1 C4 107.4(7) yes
CO1 N2 C9 125.6(6) yes
CO1 N2 C6 125.8(6) yes
C6 N2 C9 107.4(8) yes
CO1 N3 C14 123.8(6) yes
CO1 N3 C11 127.8(6) yes
C11 N3 C14 108.0(8) yes
CO1 N4 C20 121.0(5) yes
CO1 N4 C16 120.3(5) yes
C16 N4 C20 118.3(6) yes
N1 C1 C21 121.2(8) yes
N1 C1 C2 109.0(7) yes
C2 C1 C21 128.5(8) yes
C1 C2 C3 106.1(9) yes
C2 C3 C4 107.3(9) yes
N1 C4 C3 110.1(8) yes
C3 C4 C5 131.0(9) yes
N1 C4 C5 118.9(8) yes
C4 C5 C24 111.4(8) yes
C4 C5 C22 108.8(7) yes
C4 C5 C6 109.2(7) yes
C22 C5 C24 108.8(8) yes
C6 C5 C24 107.4(8) yes
C6 C5 C22 111.3(8) yes
N2 C6 C5 120.8(9) yes
C5 C6 C7 131(1) yes
N2 C6 C7 108(1) yes
C6 C7 C8 109.0(9) yes
C7 C8 C9 105(1) yes
N2 C9 C8 110.6(9) yes
C8 C9 C10 127(1) yes
N2 C9 C10 122.2(9) yes
C9 C10 C28 112(1) yes
C9 C10 C26B 98(1) yes
C9 C10 C26A 114(1) yes
C9 C10 C11 110.2(9) yes
C26B C10 C28 108(2) yes
C26A C10 C28 110(1) yes
C26A C10 C26B 20(1) yes
C11 C10 C28 110(1) yes
C11 C10 C26B 118(1) yes
C11 C10 C26A 100(1) yes
N3 C11 C10 119.7(8) yes
C10 C11 C12 133(1) yes
N3 C11 C12 107.1(9) yes
C11 C12 C13 108(1) yes
C12 C13 C14 105(1) yes
N3 C14 C13 110.9(9) yes
C13 C14 C15 130.4(9) yes
N3 C14 C15 118.7(8) yes
C14 C15 C32 109.3(7) yes
C14 C15 C30 109.6(7) yes
C14 C15 C16 107.1(7) yes
C30 C15 C32 111.5(7) yes
C16 C15 C32 106.5(7) yes
C16 C15 C30 112.6(7) yes
N4 C16 C15 117.1(7) yes
C15 C16 C17 123.0(7) yes
N4 C16 C17 119.8(7) yes
C16 C17 C18 122.6(9) yes
C17 C18 C19 117.2(8) yes
C18 C19 C20 121.6(8) yes
N4 C20 C19 119.9(7) yes
C19 C20 C21 120.1(7) yes
N4 C20 C21 119.8(7) yes
C1 C21 C20 112.5(7) yes
C20 C21 C36 111.2(8) yes
C20 C21 C34 106.0(7) yes
C1 C21 C36 109.4(9) yes
C1 C21 C34 108.2(8) yes
C34 C21 C36 109.4(8) yes
C5 C22 C23 117.0(9) yes
C5 C24 C25 116.1(9) yes
C10 C26A C27B 138(2) yes
C10 C26A C26B 83(4) yes
C10 C26A C27A 111(2) yes
C26B C26A C27B 117(5) yes
C27A C26A C27B 85(2) yes
C27A C26A C26B 32(4) yes
C26A C27A C27B 41(1) yes
C26A C27A C26B 16(2) yes
C26B C27A C27B 57(2) yes
C26A C26B C27A 131(6) yes
C10 C26B C27A 142(3) yes
C10 C26B C26A 77(4) yes
C27A C26B C27B 87(3) yes
C26A C26B C27B 44(4) yes
C10 C26B C27B 111(2) yes
C27A C27B C26B 35(2) yes
C26A C27B C26B 19(2) yes
C26A C27B C27A 54(2) yes
C10 C28 C29 116(1) yes
C15 C30 C31 114.9(8) yes
C15 C32 C33 112.5(8) yes
C21 C34 C35 118.5(9) yes
C21 C36 C37 119(1) yes
O3 Li1 O4 113(1) yes
O2 Li1 O4 105.1(9) yes
O2 Li1 O3 107.6(9) yes
O1B Li1 O4 109(1) yes
O1B Li1 O3 116(1) yes
O1B Li1 O2 105(1) yes
O1A Li1 O4 101(1) yes
O1A Li1 O3 114(1) yes
O1A Li1 O2 115(1) yes
O1A Li1 O1B 11(1) yes
Li1 O1A C44B 131(3) yes
Li1 O1A C41B 111(2) yes
Li1 O1A C44A 124(2) yes
Li1 O1A C41A 120(2) yes
Li1 O1A O1B 67(5) yes
C41B O1A C44B 112(3) yes
C44A O1A C44B 86(3) yes
C44A O1A C41B 79(2) yes
C41A O1A C44B 70(2) yes
C41A O1A C41B 56(2) yes
C41A O1A C44A 111(3) yes
O1B O1A C44B 156(6) yes
O1B O1A C41B 46(4) yes
O1B O1A C44A 95(5) yes
O1B O1A C41A 87(5) yes
Li1 O1B O1A 102(5) yes
O1A O1B C44B 18(5) yes
O1A O1B C41B 123(5) yes
O1A O1B C44A 70(5) yes
O1A O1B C41A 78(5) yes
Li1 O1B C44B 116(2) yes
Li1 O1B C41B 133(2) yes
Li1 O1B C44A 127(2) yes
Li1 O1B C41A 126(2) yes
C41B O1B C44B 106(2) yes
C44A O1B C44B 72(2) yes
C44A O1B C41B 84(2) yes
C41A O1B C44B 61(2) yes
C41A O1B C41B 61(2) yes
C41A O1B C44A 105(2) yes
Li1 O2 C48 124(1) yes
Li1 O2 C45B 126(1) yes
Li1 O2 C45A 121(2) yes
C45B O2 C48 109(1) yes
C45A O2 C48 103(2) yes
C45A O2 C45B 43(2) yes
Li1 O3 C52 124(1) yes
Li1 O3 C49B 130(2) yes
Li1 O3 C49A 116(2) yes
C49B O3 C52 105(2) yes
C49A O3 C52 116(2) yes
C49A O3 C49B 38(2) yes
Li1 O4 C56B 120(2) yes
Li1 O4 C56A 126(1) yes
Li1 O4 C53 129(1) yes
C56A O4 C56B 37(2) yes
C53 O4 C56B 105(2) yes
C53 O4 C56A 104(1) yes
O1A C41A O1B 15(1) yes
O1B C41A C44B 59(2) yes
O1B C41A C42B 93(2) yes
O1B C41A C41B 58(2) yes
O1B C41A C42A 110(2) yes
O1A C41A C44B 44(2) yes
O1A C41A C42B 94(2) yes
O1A C41A C41B 70(2) yes
O1A C41A C42A 107(3) yes
C42B C41A C44B 89(2) yes
C41B C41A C44B 103(3) yes
C41B C41A C42B 56(2) yes
C42A C41A C44B 87(2) yes
C42A C41A C42B 22(2) yes
C42A C41A C41B 78(2) yes
C41A C42A C43B 92(3) yes
C41A C42A C42B 97(5) yes
C41A C42A C41B 51(2) yes
C41A C42A C43A 101(3) yes
C42B C42A C43B 81(5) yes
C41B C42A C43B 91(2) yes
C41B C42A C42B 47(4) yes
C43A C42A C43B 54(2) yes
C43A C42A C42B 28(5) yes
C43A C42A C41B 60(2) yes
C42A C43A C43B 62(3) yes
C42A C43A C42B 17(3) yes
C42A C43A C41B 70(2) yes
C42A C43A C44A 106(3) yes
C42B C43A C43B 79(3) yes
C41B C43A C43B 102(2) yes
C41B C43A C42B 60(3) yes
C44A C43A C43B 64(2) yes
C44A C43A C42B 114(3) yes
C44A C43A C41B 76(2) yes
O1B C44A C43A 99(2) yes
O1A C44A C43A 102(2) yes
O1A C44A O1B 14(1) yes
C43A C44A C44B 93(2) yes
C43A C44A C43B 53(2) yes
C43A C44A C41B 57(2) yes
O1B C44A C44B 52(2) yes
O1B C44A C43B 96(2) yes
O1B C44A C41B 46(1) yes
O1A C44A C44B 38(2) yes
O1A C44A C43B 87(2) yes
O1A C44A C41B 56(2) yes
C43B C44A C44B 54(2) yes
C41B C44A C44B 76(2) yes
C41B C44A C43B 84(2) yes
C43A C41B C44A 47(1) yes
C42A C41B C44A 78(2) yes
C42A C41B C43A 50(2) yes
C41A C41B C44A 86(2) yes
C41A C41B C43A 93(2) yes
C41A C41B C42A 52(2) yes
O1B C41B C44A 50(1) yes
O1B C41B C43A 94(2) yes
O1B C41B C42A 95(2) yes
O1B C41B C41A 61(2) yes
O1A C41B C44A 46(1) yes
O1A C41B C43A 86(2) yes
O1A C41B C42A 84(2) yes
O1A C41B C41A 54(2) yes
O1A C41B O1B 11(1) yes
C44A C41B C42B 73(2) yes
C43A C41B C42B 35(2) yes
C42A C41B C42B 18(2) yes
C41A C41B C42B 69(2) yes
O1B C41B C42B 104(2) yes
O1A C41B C42B 93(2) yes
C43A C42B C41B 85(3) yes
C42A C42B C41B 116(6) yes
C42A C42B C43A 135(6) yes
C41A C42B C41B 55(2) yes
C41A C42B C43A 117(3) yes
C41A C42B C42A 62(4) yes
C41B C42B C43B 105(2) yes
C43A C42B C43B 61(3) yes
C42A C42B C43B 75(5) yes
C41A C42B C43B 83(2) yes
C44A C43B C42B 89(3) yes
C43A C43B C42B 40(2) yes
C43A C43B C44A 63(2) yes
C42A C43B C42B 24(2) yes
C42A C43B C44A 107(3) yes
C42A C43B C43A 64(3) yes
C42B C43B C44B 96(3) yes
C44A C43B C44B 70(2) yes
C43A C43B C44B 112(3) yes
C42A C43B C44B 87(3) yes
C44A C44B C43B 55(2) yes
C41A C44B C43B 90(3) yes
C41A C44B C44A 95(3) yes
O1B C44B C43B 101(2) yes
O1B C44B C44A 56(2) yes
O1B C44B C41A 61(2) yes
O1A C44B C43B 103(3) yes
O1A C44B C44A 56(2) yes
O1A C44B C41A 66(2) yes
O1A C44B O1B 6(2) yes
O2 C45A C46 102(2) yes
O2 C45A C45B 67(3) yes
C45B C45A C46 68(3) yes
O2 C45B C45A 70(3) yes
C45A C45B C46 70(3) yes
O2 C45B C46 106(2) yes
C45A C46 C45B 42(2) yes
C45B C46 C47 104(2) yes
C45A C46 C47 105(2) yes
C46 C47 C48 104(1) yes
O2 C48 C47 105(1) yes
O3 C49A C50 96(2) yes
O3 C49A C49B 67(3) yes
C49B C49A C50 63(3) yes
O3 C49B C49A 74(3) yes
C49A C49B C50 84(3) yes
O3 C49B C50 107(2) yes
C49A C50 C49B 34(2) yes
C49B C50 C51 106(2) yes
C49A C50 C51 106(2) yes
C50 C51 C52 105(2) yes
O3 C52 C51 104(1) yes
O4 C53 C55 109(1) yes
C56A C54 C56B 34(2) yes
C55 C54 C56B 110(2) yes
C55 C54 C56A 94(1) yes
C53 C55 C54 108(1) yes
O4 C56A C54 101(2) yes
C54 C56A C56B 56(3) yes
O4 C56A C56B 82(3) yes
C54 C56B C56A 90(4) yes
O4 C56B C56A 61(3) yes
O4 C56B C54 106(3) yes

loop_
_geom_bond_atom_site_label_1
_geom_bond_atom_site_label_2
_geom_bond_distance
_geom_bond_publ_flag
CO1 N1 1.880(6) yes
CO1 N2 1.903(7) yes
CO1 N3 1.873(7) yes
CO1 N4 1.994(7) yes
N1 C1 1.37(1) yes
N1 C4 1.37(1) yes
N2 C6 1.38(1) yes
N2 C9 1.36(1) yes
N3 C11 1.39(1) yes
N3 C14 1.35(1) yes
N4 C16 1.40(1) yes
N4 C20 1.39(1) yes
C1 C2 1.40(1) yes
C1 C21 1.50(1) yes
C2 C3 1.41(1) yes
C3 C4 1.36(1) yes
C4 C5 1.52(1) yes
C5 C6 1.52(1) yes
C5 C22 1.56(1) yes
C5 C24 1.55(1) yes
C6 C7 1.37(1) yes
C7 C8 1.40(1) yes
C8 C9 1.39(1) yes
C9 C10 1.51(1) yes
C10 C11 1.50(1) yes
C10 C26A 1.58(2) yes
C10 C26B 1.61(3) yes
C10 C28 1.55(2) yes
C11 C12 1.41(1) yes
C12 C13 1.40(1) yes
C13 C14 1.40(1) yes
C14 C15 1.54(1) yes
C15 C16 1.52(1) yes
C15 C30 1.58(1) yes
C15 C32 1.55(1) yes
C16 C17 1.38(1) yes
C17 C18 1.38(1) yes
C18 C19 1.38(1) yes
C19 C20 1.40(1) yes
C20 C21 1.52(1) yes
C21 C34 1.56(1) yes
C21 C36 1.51(1) yes
C22 C23 1.51(1) yes
C24 C25 1.55(1) yes
C26A C27A 1.50(3) yes
C26A C26B 0.56(5) yes
C26A C27B 1.21(3) yes
C27A C26B 1.06(4) yes
C27A C27B 1.83(3) yes
C26B C27B 1.54(4) yes
C28 C29 1.48(3) yes
C30 C31 1.54(1) yes
C32 C33 1.54(1) yes
C34 C35 1.46(1) yes
C36 C37 1.49(2) yes
Li1 O1A 1.99(3) yes
Li1 O1B 1.87(2) yes
Li1 O2 1.98(2) yes
Li1 O3 1.90(2) yes
Li1 O4 1.94(2) yes
O1A O1B 0.39(3) yes
O1A C41A 1.48(4) yes
O1A C44A 1.49(4) yes
O1A C41B 1.72(3) yes
O1A C44B 1.12(3) yes
O1B C41A 1.52(3) yes
O1B C44A 1.57(3) yes
O1B C41B 1.47(2) yes
O1B C44B 1.49(3) yes
O2 C45A 1.50(3) yes
O2 C45B 1.46(3) yes
O2 C48 1.48(2) yes
O3 C49A 1.47(3) yes
O3 C49B 1.40(3) yes
O3 C52 1.39(2) yes
O4 C53 1.47(1) yes
O4 C56A 1.41(2) yes
O4 C56B 1.59(4) yes
C41A C42A 1.53(4) yes
C41A C41B 1.51(3) yes
C41A C42B 1.73(4) yes
C41A C44B 1.52(5) yes
C42A C43A 1.54(4) yes
C42A C41B 1.90(4) yes
C42A C42B 0.64(5) yes
C42A C43B 1.51(5) yes
C43A C44A 1.55(4) yes
C43A C41B 1.76(3) yes
C43A C42B 1.02(5) yes
C43A C43B 1.38(4) yes
C44A C41B 2.04(3) yes
C44A C43B 1.56(5) yes
C44A C44B 1.79(4) yes
C41B C42B 1.53(4) yes
C42B C43B 1.54(5) yes
C43B C44B 1.54(5) yes
C45A C45B 1.09(5) yes
C45A C46 1.52(4) yes
C45B C46 1.49(3) yes
C46 C47 1.52(2) yes
C47 C48 1.58(2) yes
C49A C49B 0.95(4) yes
C49A C50 1.69(3) yes
C49B C50 1.51(3) yes
C50 C51 1.36(3) yes
C51 C52 1.61(2) yes
C53 C55 1.45(2) yes
C54 C55 1.51(2) yes
C54 C56A 1.71(2) yes
C54 C56B 1.41(4) yes
C56A C56B 0.96(5) yes
